data_7709959
loop_
_publ_author_name
'Mondal, Dipanjan'
'Sardar, Gopa'
'Kabra, Dinesh'
'Balakrishna, Maravanji Shivaramaiah'

_publ_section_title
;
 2,2&#x2019;-Bipyridine derived doubly B&#xF0AC;N fused
 bisphosphine-chalcogenides, [C5H3N(BF2){NCH2P(E)Ph2}]2 (E = O, S, Se):
 Tuning of structural features and photophysical studies
;
_journal_name_full 'Dalton Transactions'
_journal_paper_doi 10.1039/D2DT00287F
_journal_year 2022
_chemical_formula_moiety 'C36 H30 B2 F4 N4 O2 P2'
_chemical_formula_sum 'C36 H30 B2 F4 N4 O2 P2'
_chemical_formula_weight 710.20
_space_group_crystal_system triclinic
_space_group_IT_number 2
_space_group_name_Hall '-P 1'
_space_group_name_H-M_alt 'P -1'
_atom_sites_solution_hydrogens geom
_audit_creation_date 2021-07-28
_audit_creation_method
;
Olex2 1.2-ac4
(compiled 2018.05.17 svn.r3504 for Rigaku Oxford Diffraction, GUI svn.r5492)
;
_audit_update_record
;
2021-08-13 deposited with the CCDC.	2022-04-07 downloaded from the CCDC.
;
_cell_angle_alpha 113.820(4)
_cell_angle_beta 90.964(3)
_cell_angle_gamma 112.284(4)
_cell_formula_units_Z 2
_cell_length_a 12.2600(5)
_cell_length_b 12.3283(5)
_cell_length_c 14.7477(6)
_cell_measurement_reflns_used 11442
_cell_measurement_temperature 150.0
_cell_measurement_theta_max 30.8390
_cell_measurement_theta_min 2.1610
_cell_volume 1848.45(16)
_computing_cell_refinement 'CrysAlisPro 1.171.39.46 (Rigaku OD, 2018)'
_computing_data_collection 'CrysAlisPro 1.171.39.46 (Rigaku OD, 2018)'
_computing_data_reduction 'CrysAlisPro 1.171.39.46 (Rigaku OD, 2018)'
_computing_molecular_graphics 'Olex2 (Dolomanov et al., 2009)'
_computing_publication_material 'Olex2 (Dolomanov et al., 2009)'
_computing_structure_refinement 'ShelXL (Sheldrick, 2015)'
_diffrn_ambient_temperature 150.0
_diffrn_detector 'CCD plate'
_diffrn_measured_fraction_theta_full 0.995
_diffrn_measured_fraction_theta_max 0.995
_diffrn_measurement_details
;
List of Runs (angles in degrees, time in seconds):

  # Type    Start    End  Width  t~exp~   \w     \q     \k     \f   Frames
#--------------------------------------------------------------------------
  1  \w   -110.00  70.00   0.50   16.00    --  -20.00   0.00-108.00  360
  2  \w    -69.00  19.00   0.50   16.00    --  -20.00 -72.00  36.00  176
  3  \w    -80.00  19.00   0.50   16.00    --  -20.00 -72.00-108.00  198
  4  \w    -35.00  18.00   0.50   16.00    --  -20.00 -72.00 108.00  106
  5  \w     -9.00  21.50   0.50   16.00    --  -20.00  72.00 -36.00   61
  6  \w   -110.00  70.00   0.50   16.00    --  -20.00   0.00-108.00  360
  7  \w    -69.00  19.00   0.50   16.00    --  -20.00 -72.00  36.00  176
  8  \w    -80.00  19.00   0.50   16.00    --  -20.00 -72.00-108.00  198
  9  \w    -35.00 -33.00   0.50   16.00    --  -20.00 -72.00 108.00    4
;
_diffrn_measurement_device 'abstract diffractometer'
_diffrn_measurement_device_type 'dtrek-CrysAlisPro-abstract goniometer imported rigaku-d*trek images'
_diffrn_measurement_method '\w scans'
_diffrn_orient_matrix_type 'CrysAlisPro convention (1999,Acta A55,543-557)'
_diffrn_orient_matrix_UB_11 -0.0172771000
_diffrn_orient_matrix_UB_12 -0.0579888000
_diffrn_orient_matrix_UB_13 -0.0458546000
_diffrn_orient_matrix_UB_21 0.0165120000
_diffrn_orient_matrix_UB_22 0.0378545000
_diffrn_orient_matrix_UB_23 -0.0272648000
_diffrn_orient_matrix_UB_31 0.0591812000
_diffrn_orient_matrix_UB_32 0.0040800000
_diffrn_orient_matrix_UB_33 0.0058412000
_diffrn_radiation_monochromator graphite
_diffrn_radiation_probe x-ray
_diffrn_radiation_type MoK\a
_diffrn_radiation_wavelength 0.71073
_diffrn_reflns_av_R_equivalents 0.0840
_diffrn_reflns_av_unetI/netI 0.0712
_diffrn_reflns_Laue_measured_fraction_full 0.995
_diffrn_reflns_Laue_measured_fraction_max 0.995
_diffrn_reflns_limit_h_max 12
_diffrn_reflns_limit_h_min -14
_diffrn_reflns_limit_k_max 14
_diffrn_reflns_limit_k_min -14
_diffrn_reflns_limit_l_max 17
_diffrn_reflns_limit_l_min -17
_diffrn_reflns_number 29048
_diffrn_reflns_point_group_measured_fraction_full 0.995
_diffrn_reflns_point_group_measured_fraction_max 0.995
_diffrn_reflns_theta_full 25.000
_diffrn_reflns_theta_max 25.000
_diffrn_reflns_theta_min 2.243
_diffrn_source 'fine-focus sealed X-ray tube'
_diffrn_source_type 'Enhance (Mo) X-ray Source'
_exptl_absorpt_coefficient_mu 0.175
_exptl_absorpt_correction_T_max 1.00000
_exptl_absorpt_correction_T_min 0.59056
_exptl_absorpt_correction_type multi-scan
_exptl_absorpt_process_details
;
CrysAlisPro 1.171.39.46 (Rigaku Oxford Diffraction, 2018)
Empirical absorption correction using spherical harmonics,
 implemented in SCALE3 ABSPACK scaling algorithm.
;
_exptl_crystal_colour red
_exptl_crystal_colour_primary red
_exptl_crystal_density_diffrn 1.276
_exptl_crystal_description block
_exptl_crystal_F_000 732
_exptl_crystal_size_max 0.245
_exptl_crystal_size_mid 0.085
_exptl_crystal_size_min 0.061
_refine_diff_density_max 0.341
_refine_diff_density_min -0.402
_refine_diff_density_rms 0.073
_refine_ls_extinction_method none
_refine_ls_goodness_of_fit_ref 1.024
_refine_ls_hydrogen_treatment constr
_refine_ls_matrix_type full
_refine_ls_number_parameters 451
_refine_ls_number_reflns 6502
_refine_ls_number_restraints 0
_refine_ls_restrained_S_all 1.024
_refine_ls_R_factor_all 0.0854
_refine_ls_R_factor_gt 0.0585
_refine_ls_shift/su_max 0.000
_refine_ls_shift/su_mean 0.000
_refine_ls_structure_factor_coef Fsqd
_refine_ls_weighting_details 'w=1/[\s^2^(Fo^2^)+(0.0705P)^2^+0.4792P] where P=(Fo^2^+2Fc^2^)/3'
_refine_ls_weighting_scheme calc
_refine_ls_wR_factor_gt 0.1346
_refine_ls_wR_factor_ref 0.1539
_reflns_Friedel_coverage 0.000
_reflns_number_gt 4626
_reflns_number_total 6502
_reflns_threshold_expression 'I > 2\s(I)'
_cod_data_source_file d2dt00287f2.cif
_cod_data_source_block comp_5
_cod_original_cell_volume 1848.43(15)
_cod_database_code 7709959
_shelx_shelxl_version_number 2014/7
_shelx_space_group_comment
;
The symmetry employed for this shelxl refinement is uniquely defined
by the following loop, which should always be used as a source of
symmetry information in preference to the above space-group names.
They are only intended as comments.
;
_shelx_estimated_absorpt_t_max 0.989
_shelx_estimated_absorpt_t_min 0.958
_reflns_odcompleteness_completeness 88.47
_reflns_odcompleteness_iscentric 1
_reflns_odcompleteness_theta 31.21
_olex2_refinement_description
;
1. Fixed Uiso
 At 1.2 times of:
  All C(H) groups, All C(H,H) groups
2.a Secondary CH2 refined with riding coordinates:
 C24(H24A,H24B), C11(H11A,H11B)
2.b Aromatic/amide H refined with riding coordinates:
 C8(H8), C5(H5), C9(H9), C10(H10), C3(H3), C32(H32), C4(H4), C23(H23),
 C36(H36), C26(H26), C35(H35), C33(H33), C22(H22), C21(H21), C34(H34), C19(H19),
  C27(H27), C20(H20), C30(H30), C28(H28), C29(H29), C17(H17), C13(H13),
 C15(H15), C14(H14), C16(H16)
;
_olex2_submission_special_instructions 'No special instructions were received'
_oxdiff_exptl_absorpt_empirical_details
;
Empirical correction (ABSPACK) includes:
- Absorption correction using spherical harmonics
- Frame scaling
- Detector area scaling
;
_oxdiff_exptl_absorpt_empirical_full_max 1.555
_oxdiff_exptl_absorpt_empirical_full_min 0.707

loop_
_space_group_symop_operation_xyz
'x, y, z'
'-x, -y, -z'

loop_
_atom_site_label
_atom_site_type_symbol
_atom_site_fract_x
_atom_site_fract_y
_atom_site_fract_z
_atom_site_U_iso_or_equiv
_atom_site_adp_type
_atom_site_occupancy
_atom_site_site_symmetry_order
_atom_site_calc_flag
_atom_site_refinement_flags_posn
_atom_site_refinement_flags_adp
_atom_site_refinement_flags_occupancy
_atom_site_disorder_assembly
_atom_site_disorder_group
P2 P 0.30764(6) 0.34942(8) 0.15189(7) 0.0316(2) Uani 1 1 d . . . . .
P1 P 0.79673(6) 0.33005(8) 0.49954(7) 0.0352(2) Uani 1 1 d . . . . .
F2 F 0.65390(13) 0.32264(16) -0.00430(13) 0.0361(4) Uani 1 1 d . . . . .
F1 F 0.60125(13) 0.48911(16) 0.08171(14) 0.0363(4) Uani 1 1 d . . . . .
F3 F 0.69221(14) 0.02020(17) 0.25704(15) 0.0448(5) Uani 1 1 d . . . . .
F4 F 0.77476(15) 0.07432(18) 0.13666(15) 0.0466(5) Uani 1 1 d . . . . .
O2 O 0.28038(16) 0.27175(19) 0.21105(16) 0.0357(5) Uani 1 1 d . . . . .
O1 O 0.84651(17) 0.4756(2) 0.55172(17) 0.0422(6) Uani 1 1 d . . . . .
N2 N 0.59204(19) 0.0966(2) 0.16967(19) 0.0284(6) Uani 1 1 d . . . . .
N4 N 0.48674(19) 0.2825(2) 0.08141(19) 0.0302(6) Uani 1 1 d . . . . .
N3 N 0.78464(19) 0.2475(2) 0.29537(19) 0.0308(6) Uani 1 1 d . . . . .
N1 N 0.69722(18) 0.4171(2) 0.17631(19) 0.0281(6) Uani 1 1 d . . . . .
C7 C 0.4827(2) 0.1839(3) 0.1036(2) 0.0258(6) Uani 1 1 d . . . . .
C1 C 0.6945(2) 0.3208(3) 0.2009(2) 0.0263(6) Uani 1 1 d . . . . .
C6 C 0.5897(2) 0.1967(3) 0.1534(2) 0.0261(6) Uani 1 1 d . . . . .
C2 C 0.7841(2) 0.3486(3) 0.2788(2) 0.0288(7) Uani 1 1 d . . . . .
C8 C 0.3780(2) 0.0697(3) 0.0813(2) 0.0302(7) Uani 1 1 d . . . . .
H8 H 0.3027 0.0606 0.0537 0.036 Uiso 1 1 calc R . . . .
C31 C 0.1749(2) 0.3490(3) 0.0973(3) 0.0354(7) Uani 1 1 d . . . . .
C5 C 0.7788(2) 0.5410(3) 0.2300(2) 0.0339(7) Uani 1 1 d . . . . .
H5 H 0.7792 0.6065 0.2113 0.041 Uiso 1 1 calc R . . . .
C9 C 0.3848(2) -0.0285(3) 0.0995(2) 0.0325(7) Uani 1 1 d . . . . .
H9 H 0.3144 -0.1066 0.0825 0.039 Uiso 1 1 calc R . . . .
C10 C 0.4927(2) -0.0144(3) 0.1422(2) 0.0334(7) Uani 1 1 d . . . . .
H10 H 0.4969 -0.0842 0.1524 0.040 Uiso 1 1 calc R . . . .
C3 C 0.8643(2) 0.4795(3) 0.3357(2) 0.0343(7) Uani 1 1 d . . . . .
H3 H 0.9217 0.5030 0.3921 0.041 Uiso 1 1 calc R . . . .
C24 C 0.3757(2) 0.2848(3) 0.0457(2) 0.0329(7) Uani 1 1 d . . . . .
H24A H 0.3184 0.1951 -0.0023 0.039 Uiso 1 1 calc R . . . .
H24B H 0.3940 0.3400 0.0095 0.039 Uiso 1 1 calc R . . . .
C32 C 0.1731(3) 0.3829(3) 0.0188(3) 0.0458(9) Uani 1 1 d . . . . .
H32 H 0.2440 0.4089 -0.0071 0.055 Uiso 1 1 calc R . . . .
C4 C 0.8615(2) 0.5747(3) 0.3113(3) 0.0383(8) Uani 1 1 d . . . . .
H4 H 0.9165 0.6634 0.3505 0.046 Uiso 1 1 calc R . . . .
C23 C 0.5680(3) 0.1236(3) 0.4355(3) 0.0400(8) Uani 1 1 d . . . . .
H23 H 0.6042 0.0767 0.4525 0.048 Uiso 1 1 calc R . . . .
C11 C 0.8585(2) 0.2730(3) 0.3870(2) 0.0342(7) Uani 1 1 d . . . . .
H11A H 0.9406 0.3398 0.3971 0.041 Uiso 1 1 calc R . . . .
H11B H 0.8650 0.1918 0.3780 0.041 Uiso 1 1 calc R . . . .
C25 C 0.4151(2) 0.5146(3) 0.2280(2) 0.0337(7) Uani 1 1 d . . . . .
C36 C 0.0704(3) 0.3091(3) 0.1334(3) 0.0420(8) Uani 1 1 d . . . . .
H36 H 0.0701 0.2845 0.1868 0.050 Uiso 1 1 calc R . . . .
C26 C 0.4960(3) 0.5385(3) 0.3084(3) 0.0425(8) Uani 1 1 d . . . . .
H26 H 0.4898 0.4683 0.3230 0.051 Uiso 1 1 calc R . . . .
C35 C -0.0333(3) 0.3054(4) 0.0914(3) 0.0494(9) Uani 1 1 d . . . . .
H35 H -0.1048 0.2778 0.1161 0.059 Uiso 1 1 calc R . . . .
C33 C 0.0682(3) 0.3791(4) -0.0224(3) 0.0495(10) Uani 1 1 d . . . . .
H33 H 0.0674 0.4028 -0.0761 0.059 Uiso 1 1 calc R . . . .
C22 C 0.4464(3) 0.0637(4) 0.3916(3) 0.0484(9) Uani 1 1 d . . . . .
H22 H 0.3992 -0.0244 0.3787 0.058 Uiso 1 1 calc R . . . .
C18 C 0.6364(2) 0.2533(3) 0.4546(2) 0.0366(8) Uani 1 1 d . . . . .
C21 C 0.3947(3) 0.1317(4) 0.3669(3) 0.0556(11) Uani 1 1 d . . . . .
H21 H 0.3120 0.0900 0.3357 0.067 Uiso 1 1 calc R . . . .
C34 C -0.0348(3) 0.3406(4) 0.0151(3) 0.0486(9) Uani 1 1 d . . . . .
H34 H -0.1066 0.3388 -0.0123 0.058 Uiso 1 1 calc R . . . .
C19 C 0.5821(3) 0.3211(4) 0.4312(3) 0.0465(9) Uani 1 1 d . . . . .
H19 H 0.6275 0.4100 0.4456 0.056 Uiso 1 1 calc R . . . .
C27 C 0.5849(3) 0.6615(4) 0.3671(3) 0.0543(10) Uani 1 1 d . . . . .
H27 H 0.6395 0.6759 0.4216 0.065 Uiso 1 1 calc R . . . .
C20 C 0.4613(3) 0.2588(4) 0.3868(3) 0.0577(11) Uani 1 1 d . . . . .
H20 H 0.4242 0.3051 0.3699 0.069 Uiso 1 1 calc R . . . .
B1 B 0.6066(3) 0.3786(3) 0.0789(3) 0.0312(8) Uani 1 1 d . . . . .
C30 C 0.4264(3) 0.6185(3) 0.2083(3) 0.0574(11) Uani 1 1 d . . . . .
H30 H 0.3733 0.6050 0.1532 0.069 Uiso 1 1 calc R . . . .
C28 C 0.5942(3) 0.7630(4) 0.3465(4) 0.0681(12) Uani 1 1 d . . . . .
H28 H 0.6558 0.8481 0.3864 0.082 Uiso 1 1 calc R . . . .
B2 B 0.7159(3) 0.1087(3) 0.2173(3) 0.0323(8) Uani 1 1 d . . . . .
C29 C 0.5147(4) 0.7418(4) 0.2687(4) 0.0756(14) Uani 1 1 d . . . . .
H29 H 0.5204 0.8132 0.2560 0.091 Uiso 1 1 calc R . . . .
C12 C 0.8265(2) 0.2655(4) 0.5822(3) 0.0440(9) Uani 1 1 d . . . . .
C17 C 0.8266(3) 0.3340(4) 0.6836(3) 0.0555(11) Uani 1 1 d . . . . .
H17 H 0.8129 0.4107 0.7052 0.067 Uiso 1 1 calc R . . . .
C13 C 0.8483(3) 0.1552(4) 0.5511(3) 0.0551(11) Uani 1 1 d . . . . .
H13 H 0.8487 0.1078 0.4820 0.066 Uiso 1 1 calc R . . . .
C15 C 0.8688(3) 0.1830(5) 0.7227(4) 0.0724(15) Uani 1 1 d . . . . .
H15 H 0.8836 0.1550 0.7711 0.087 Uiso 1 1 calc R . . . .
C14 C 0.8698(3) 0.1138(4) 0.6226(4) 0.0706(14) Uani 1 1 d . . . . .
H14 H 0.8850 0.0382 0.6020 0.085 Uiso 1 1 calc R . . . .
C16 C 0.8464(3) 0.2919(5) 0.7529(3) 0.0689(13) Uani 1 1 d . . . . .
H16 H 0.8445 0.3384 0.8218 0.083 Uiso 1 1 calc R . . . .

loop_
_atom_site_aniso_label
_atom_site_aniso_U_11
_atom_site_aniso_U_22
_atom_site_aniso_U_33
_atom_site_aniso_U_23
_atom_site_aniso_U_13
_atom_site_aniso_U_12
P2 0.0253(4) 0.0356(5) 0.0374(5) 0.0217(4) 0.0044(3) 0.0105(3)
P1 0.0228(4) 0.0424(5) 0.0349(5) 0.0217(4) -0.0030(3) 0.0037(3)
F2 0.0354(9) 0.0390(10) 0.0330(11) 0.0172(9) 0.0103(8) 0.0134(8)
F1 0.0310(8) 0.0351(10) 0.0436(12) 0.0212(9) 0.0048(8) 0.0108(7)
F3 0.0397(10) 0.0374(10) 0.0553(14) 0.0252(10) -0.0009(9) 0.0097(8)
F4 0.0369(10) 0.0497(12) 0.0457(13) 0.0131(10) 0.0090(9) 0.0196(9)
O2 0.0345(11) 0.0361(12) 0.0403(14) 0.0228(11) 0.0071(10) 0.0124(9)
O1 0.0352(11) 0.0418(13) 0.0407(15) 0.0191(12) 0.0007(10) 0.0070(10)
N2 0.0256(12) 0.0236(13) 0.0281(15) 0.0081(12) 0.0031(10) 0.0064(10)
N4 0.0241(12) 0.0333(14) 0.0300(16) 0.0152(13) 0.0016(11) 0.0077(11)
N3 0.0238(12) 0.0339(14) 0.0309(16) 0.0166(13) 0.0001(11) 0.0062(11)
N1 0.0223(11) 0.0251(13) 0.0310(15) 0.0111(12) 0.0042(10) 0.0057(10)
C7 0.0215(13) 0.0251(15) 0.0195(17) 0.0037(13) 0.0020(12) 0.0054(12)
C1 0.0215(13) 0.0269(16) 0.0259(17) 0.0116(14) 0.0037(12) 0.0059(12)
C6 0.0234(13) 0.0276(15) 0.0241(17) 0.0120(14) 0.0048(12) 0.0070(12)
C2 0.0221(13) 0.0314(17) 0.0265(18) 0.0119(15) 0.0054(12) 0.0058(12)
C8 0.0238(14) 0.0288(16) 0.0257(18) 0.0059(14) 0.0012(12) 0.0058(13)
C31 0.0289(15) 0.0376(18) 0.043(2) 0.0243(17) 0.0052(14) 0.0108(14)
C5 0.0286(15) 0.0304(17) 0.038(2) 0.0174(16) 0.0043(14) 0.0054(13)
C9 0.0278(15) 0.0245(16) 0.0313(19) 0.0069(15) 0.0049(13) 0.0031(13)
C10 0.0342(16) 0.0248(16) 0.0320(19) 0.0096(15) 0.0037(14) 0.0068(13)
C3 0.0228(14) 0.0362(18) 0.034(2) 0.0163(16) -0.0012(13) 0.0018(13)
C24 0.0251(14) 0.0384(18) 0.034(2) 0.0192(16) 0.0023(13) 0.0087(13)
C32 0.0267(15) 0.062(2) 0.059(3) 0.041(2) 0.0093(16) 0.0138(15)
C4 0.0271(15) 0.0313(17) 0.042(2) 0.0158(17) 0.0003(14) -0.0010(13)
C23 0.0278(15) 0.050(2) 0.035(2) 0.0221(18) -0.0010(14) 0.0061(15)
C11 0.0242(14) 0.0368(18) 0.039(2) 0.0198(16) -0.0029(13) 0.0069(13)
C25 0.0329(15) 0.0280(16) 0.039(2) 0.0133(16) 0.0082(14) 0.0138(13)
C36 0.0349(16) 0.056(2) 0.048(2) 0.034(2) 0.0130(16) 0.0197(16)
C26 0.0447(18) 0.042(2) 0.042(2) 0.0191(18) 0.0069(16) 0.0183(16)
C35 0.0295(16) 0.068(3) 0.056(3) 0.035(2) 0.0138(16) 0.0179(17)
C33 0.0315(16) 0.070(3) 0.059(3) 0.044(2) 0.0076(16) 0.0175(17)
C22 0.0301(16) 0.061(2) 0.047(2) 0.033(2) -0.0029(15) 0.0025(16)
C18 0.0249(14) 0.053(2) 0.033(2) 0.0265(18) 0.0027(13) 0.0092(14)
C21 0.0264(16) 0.086(3) 0.057(3) 0.051(2) 0.0001(16) 0.0053(18)
C34 0.0264(16) 0.064(2) 0.061(3) 0.037(2) 0.0035(16) 0.0145(16)
C19 0.0282(16) 0.062(2) 0.059(3) 0.044(2) 0.0057(16) 0.0097(16)
C27 0.0424(19) 0.045(2) 0.055(3) 0.013(2) -0.0022(18) 0.0088(17)
C20 0.0336(18) 0.087(3) 0.074(3) 0.062(3) 0.0077(18) 0.0181(19)
B1 0.0265(16) 0.0330(19) 0.034(2) 0.0170(18) 0.0040(15) 0.0100(15)
C30 0.047(2) 0.043(2) 0.081(3) 0.035(2) -0.004(2) 0.0102(17)
C28 0.051(2) 0.033(2) 0.086(4) 0.011(2) -0.005(2) 0.0014(18)
B2 0.0297(17) 0.034(2) 0.035(2) 0.0167(18) 0.0034(16) 0.0134(16)
C29 0.069(3) 0.039(2) 0.108(4) 0.036(3) -0.004(3) 0.010(2)
C12 0.0217(15) 0.054(2) 0.048(2) 0.033(2) -0.0091(15) -0.0031(15)
C17 0.0349(18) 0.082(3) 0.050(3) 0.041(2) -0.0016(17) 0.0123(18)
C13 0.0362(18) 0.046(2) 0.063(3) 0.031(2) -0.0241(17) -0.0083(16)
C15 0.041(2) 0.086(3) 0.077(4) 0.062(3) -0.026(2) -0.013(2)
C14 0.048(2) 0.053(2) 0.095(4) 0.051(3) -0.031(2) -0.0131(19)
C16 0.046(2) 0.104(4) 0.056(3) 0.052(3) -0.0032(19) 0.014(2)

loop_
_atom_type_symbol
_atom_type_description
_atom_type_scat_dispersion_real
_atom_type_scat_dispersion_imag
_atom_type_scat_source
C C 0.0033 0.0016 'International Tables Vol C Tables 4.2.6.8 and 6.1.1.4'
H H 0.0000 0.0000 'International Tables Vol C Tables 4.2.6.8 and 6.1.1.4'
B B 0.0013 0.0007 'International Tables Vol C Tables 4.2.6.8 and 6.1.1.4'
F F 0.0171 0.0103 'International Tables Vol C Tables 4.2.6.8 and 6.1.1.4'
N N 0.0061 0.0033 'International Tables Vol C Tables 4.2.6.8 and 6.1.1.4'
O O 0.0106 0.0060 'International Tables Vol C Tables 4.2.6.8 and 6.1.1.4'
P P 0.1023 0.0942 'International Tables Vol C Tables 4.2.6.8 and 6.1.1.4'

loop_
_geom_angle_atom_site_label_1
_geom_angle_atom_site_label_2
_geom_angle_atom_site_label_3
_geom_angle
_geom_angle_site_symmetry_1
_geom_angle_site_symmetry_3
_geom_angle_publ_flag
O2 P2 C31 112.62(12) . . ?
O2 P2 C24 112.13(13) . . ?
O2 P2 C25 111.27(14) . . ?
C31 P2 C24 105.51(14) . . ?
C25 P2 C31 109.66(14) . . ?
C25 P2 C24 105.25(14) . . ?
O1 P1 C11 111.60(13) . . ?
O1 P1 C18 112.92(14) . . ?
O1 P1 C12 111.52(15) . . ?
C18 P1 C11 104.91(14) . . ?
C18 P1 C12 106.82(13) . . ?
C12 P1 C11 108.72(16) . . ?
C6 N2 B2 119.5(2) . . ?
C10 N2 C6 121.0(2) . . ?
C10 N2 B2 119.4(2) . . ?
C7 N4 C24 120.7(2) . . ?
C7 N4 B1 119.3(2) . . ?
C24 N4 B1 119.4(2) . . ?
C2 N3 C11 120.5(2) . . ?
C2 N3 B2 120.7(2) . . ?
C11 N3 B2 118.7(2) . . ?
C1 N1 B1 118.7(2) . . ?
C5 N1 C1 121.0(2) . . ?
C5 N1 B1 120.3(2) . . ?
N4 C7 C6 118.6(2) . . ?
N4 C7 C8 124.2(2) . . ?
C8 C7 C6 117.2(2) . . ?
N1 C1 C6 117.2(2) . . ?
N1 C1 C2 120.1(2) . . ?
C2 C1 C6 122.3(2) . . ?
N2 C6 C7 120.5(2) . . ?
N2 C6 C1 117.3(2) . . ?
C7 C6 C1 121.7(2) . . ?
N3 C2 C1 118.4(2) . . ?
N3 C2 C3 124.5(3) . . ?
C3 C2 C1 117.1(2) . . ?
C9 C8 C7 119.9(3) . . ?
C32 C31 P2 122.1(2) . . ?
C32 C31 C36 119.4(3) . . ?
C36 C31 P2 118.5(2) . . ?
N1 C5 C4 121.0(3) . . ?
C8 C9 C10 120.4(3) . . ?
N2 C10 C9 120.7(3) . . ?
C4 C3 C2 120.9(3) . . ?
N4 C24 P2 110.4(2) . . ?
C31 C32 C33 120.3(3) . . ?
C5 C4 C3 119.6(3) . . ?
C22 C23 C18 119.5(3) . . ?
N3 C11 P1 112.56(19) . . ?
C26 C25 P2 118.0(2) . . ?
C30 C25 P2 123.8(3) . . ?
C30 C25 C26 118.0(3) . . ?
C35 C36 C31 119.6(3) . . ?
C27 C26 C25 121.4(3) . . ?
C34 C35 C36 121.2(3) . . ?
C34 C33 C32 119.7(3) . . ?
C21 C22 C23 120.0(3) . . ?
C23 C18 P1 121.2(2) . . ?
C19 C18 P1 119.0(2) . . ?
C19 C18 C23 119.6(3) . . ?
C20 C21 C22 120.4(3) . . ?
C35 C34 C33 119.8(3) . . ?
C18 C19 C20 119.6(3) . . ?
C28 C27 C26 119.6(4) . . ?
C21 C20 C19 120.8(3) . . ?
F2 B1 N4 112.6(3) . . ?
F2 B1 N1 106.1(2) . . ?
F1 B1 F2 110.1(2) . . ?
F1 B1 N4 112.2(2) . . ?
F1 B1 N1 109.4(3) . . ?
N4 B1 N1 106.0(2) . . ?
C29 C30 C25 120.0(4) . . ?
C29 C28 C27 119.9(4) . . ?
F3 B2 F4 108.9(2) . . ?
F3 B2 N2 109.0(2) . . ?
F3 B2 N3 112.8(3) . . ?
F4 B2 N2 106.0(2) . . ?
F4 B2 N3 112.3(2) . . ?
N3 B2 N2 107.5(2) . . ?
C28 C29 C30 121.1(4) . . ?
C17 C12 P1 115.9(3) . . ?
C13 C12 P1 124.5(3) . . ?
C13 C12 C17 119.6(3) . . ?
C16 C17 C12 120.6(4) . . ?
C12 C13 C14 119.3(4) . . ?
C16 C15 C14 120.3(4) . . ?
C15 C14 C13 120.0(4) . . ?
C15 C16 C17 120.1(5) . . ?

loop_
_geom_bond_atom_site_label_1
_geom_bond_atom_site_label_2
_geom_bond_distance
_geom_bond_site_symmetry_2
_geom_bond_publ_flag
P2 O2 1.4939(19) . ?
P2 C31 1.801(3) . ?
P2 C24 1.824(3) . ?
P2 C25 1.792(3) . ?
P1 O1 1.491(2) . ?
P1 C11 1.823(3) . ?
P1 C18 1.799(3) . ?
P1 C12 1.800(3) . ?
F2 B1 1.400(4) . ?
F1 B1 1.373(4) . ?
F3 B2 1.379(3) . ?
F4 B2 1.403(4) . ?
N2 C6 1.360(3) . ?
N2 C10 1.338(3) . ?
N2 B2 1.590(4) . ?
N4 C7 1.365(3) . ?
N4 C24 1.465(3) . ?
N4 B1 1.511(4) . ?
N3 C2 1.366(3) . ?
N3 C11 1.465(3) . ?
N3 B2 1.498(4) . ?
N1 C1 1.364(3) . ?
N1 C5 1.341(4) . ?
N1 B1 1.587(4) . ?
C7 C6 1.414(4) . ?
C7 C8 1.407(4) . ?
C1 C6 1.447(4) . ?
C1 C2 1.414(4) . ?
C2 C3 1.397(4) . ?
C8 C9 1.371(4) . ?
C31 C32 1.383(4) . ?
C31 C36 1.387(4) . ?
C5 C4 1.370(4) . ?
C9 C10 1.374(4) . ?
C3 C4 1.371(4) . ?
C32 C33 1.389(4) . ?
C23 C22 1.391(4) . ?
C23 C18 1.397(4) . ?
C25 C26 1.390(4) . ?
C25 C30 1.383(4) . ?
C36 C35 1.382(4) . ?
C26 C27 1.376(5) . ?
C35 C34 1.362(4) . ?
C33 C34 1.380(4) . ?
C22 C21 1.371(5) . ?
C18 C19 1.381(4) . ?
C21 C20 1.363(5) . ?
C19 C20 1.382(4) . ?
C27 C28 1.367(5) . ?
C30 C29 1.379(5) . ?
C28 C29 1.364(6) . ?
C12 C17 1.388(5) . ?
C12 C13 1.381(5) . ?
C17 C16 1.374(5) . ?
C13 C14 1.404(5) . ?
C15 C14 1.378(7) . ?
C15 C16 1.370(6) . ?

loop_
_geom_torsion_atom_site_label_1
_geom_torsion_atom_site_label_2
_geom_torsion_atom_site_label_3
_geom_torsion_atom_site_label_4
_geom_torsion
_geom_torsion_site_symmetry_1
_geom_torsion_site_symmetry_2
_geom_torsion_site_symmetry_3
_geom_torsion_site_symmetry_4
_geom_torsion_publ_flag
P2 C31 C32 C33 178.9(3) . . . . ?
P2 C31 C36 C35 -178.7(3) . . . . ?
P2 C25 C26 C27 176.7(3) . . . . ?
P2 C25 C30 C29 -177.5(3) . . . . ?
P1 C18 C19 C20 173.3(3) . . . . ?
P1 C12 C17 C16 178.9(2) . . . . ?
P1 C12 C13 C14 -179.7(2) . . . . ?
O2 P2 C31 C32 -162.1(3) . . . . ?
O2 P2 C31 C36 15.8(3) . . . . ?
O2 P2 C24 N4 -58.0(2) . . . . ?
O2 P2 C25 C26 27.3(3) . . . . ?
O2 P2 C25 C30 -156.3(3) . . . . ?
O1 P1 C11 N3 -91.8(2) . . . . ?
O1 P1 C18 C23 -158.0(3) . . . . ?
O1 P1 C18 C19 27.0(3) . . . . ?
O1 P1 C12 C17 33.8(3) . . . . ?
O1 P1 C12 C13 -146.3(3) . . . . ?
N4 C7 C6 N2 -174.8(3) . . . . ?
N4 C7 C6 C1 14.0(4) . . . . ?
N4 C7 C8 C9 175.0(3) . . . . ?
N3 C2 C3 C4 176.9(3) . . . . ?
N1 C1 C6 N2 173.5(2) . . . . ?
N1 C1 C6 C7 -14.9(4) . . . . ?
N1 C1 C2 N3 -174.3(2) . . . . ?
N1 C1 C2 C3 7.4(4) . . . . ?
N1 C5 C4 C3 2.8(5) . . . . ?
C7 N4 C24 P2 80.6(3) . . . . ?
C7 N4 B1 F2 70.8(3) . . . . ?
C7 N4 B1 F1 -164.3(3) . . . . ?
C7 N4 B1 N1 -44.8(4) . . . . ?
C7 C8 C9 C10 1.9(5) . . . . ?
C1 N1 C5 C4 -0.2(4) . . . . ?
C1 N1 B1 F2 -76.7(3) . . . . ?
C1 N1 B1 F1 164.5(2) . . . . ?
C1 N1 B1 N4 43.2(3) . . . . ?
C1 C2 C3 C4 -5.0(4) . . . . ?
C6 N2 C10 C9 -2.0(5) . . . . ?
C6 N2 B2 F3 160.5(3) . . . . ?
C6 N2 B2 F4 -82.4(3) . . . . ?
C6 N2 B2 N3 37.9(4) . . . . ?
C6 C7 C8 C9 -5.9(4) . . . . ?
C6 C1 C2 N3 13.6(4) . . . . ?
C6 C1 C2 C3 -164.6(3) . . . . ?
C2 N3 C11 P1 73.8(3) . . . . ?
C2 N3 B2 F3 -159.5(2) . . . . ?
C2 N3 B2 F4 76.9(3) . . . . ?
C2 N3 B2 N2 -39.2(3) . . . . ?
C2 C1 C6 N2 -14.2(4) . . . . ?
C2 C1 C6 C7 157.3(3) . . . . ?
C2 C3 C4 C5 0.0(5) . . . . ?
C8 C7 C6 N2 6.1(4) . . . . ?
C8 C7 C6 C1 -165.2(3) . . . . ?
C8 C9 C10 N2 2.1(5) . . . . ?
C31 P2 C24 N4 179.07(18) . . . . ?
C31 P2 C25 C26 152.6(2) . . . . ?
C31 P2 C25 C30 -31.0(3) . . . . ?
C31 C32 C33 C34 -0.3(6) . . . . ?
C31 C36 C35 C34 -0.2(6) . . . . ?
C5 N1 C1 C6 167.5(3) . . . . ?
C5 N1 C1 C2 -5.0(4) . . . . ?
C5 N1 B1 F2 99.9(3) . . . . ?
C5 N1 B1 F1 -18.9(4) . . . . ?
C5 N1 B1 N4 -140.2(3) . . . . ?
C10 N2 C6 C7 -2.3(4) . . . . ?
C10 N2 C6 C1 169.4(3) . . . . ?
C10 N2 B2 F3 -22.4(4) . . . . ?
C10 N2 B2 F4 94.8(3) . . . . ?
C10 N2 B2 N3 -145.0(3) . . . . ?
C24 P2 C31 C32 -39.4(3) . . . . ?
C24 P2 C31 C36 138.4(3) . . . . ?
C24 P2 C25 C26 -94.4(3) . . . . ?
C24 P2 C25 C30 82.0(3) . . . . ?
C24 N4 C7 C6 -169.6(3) . . . . ?
C24 N4 C7 C8 9.4(4) . . . . ?
C24 N4 B1 F2 -100.2(3) . . . . ?
C24 N4 B1 F1 24.7(4) . . . . ?
C24 N4 B1 N1 144.2(3) . . . . ?
C32 C31 C36 C35 -0.8(5) . . . . ?
C32 C33 C34 C35 -0.7(6) . . . . ?
C23 C22 C21 C20 -1.2(6) . . . . ?
C23 C18 C19 C20 -1.7(5) . . . . ?
C11 P1 C18 C23 80.2(3) . . . . ?
C11 P1 C18 C19 -94.7(3) . . . . ?
C11 P1 C12 C17 157.2(2) . . . . ?
C11 P1 C12 C13 -22.8(3) . . . . ?
C11 N3 C2 C1 -167.4(2) . . . . ?
C11 N3 C2 C3 10.7(4) . . . . ?
C11 N3 B2 F3 24.3(4) . . . . ?
C11 N3 B2 F4 -99.3(3) . . . . ?
C11 N3 B2 N2 144.5(2) . . . . ?
C25 P2 C31 C32 73.5(3) . . . . ?
C25 P2 C31 C36 -108.7(3) . . . . ?
C25 P2 C24 N4 63.1(2) . . . . ?
C25 C26 C27 C28 0.1(6) . . . . ?
C25 C30 C29 C28 1.9(7) . . . . ?
C36 C31 C32 C33 1.1(5) . . . . ?
C36 C35 C34 C33 1.0(6) . . . . ?
C26 C25 C30 C29 -1.1(6) . . . . ?
C26 C27 C28 C29 0.6(7) . . . . ?
C22 C23 C18 P1 -173.7(3) . . . . ?
C22 C23 C18 C19 1.2(5) . . . . ?
C22 C21 C20 C19 0.6(6) . . . . ?
C18 P1 C11 N3 30.8(2) . . . . ?
C18 P1 C12 C17 -90.1(3) . . . . ?
C18 P1 C12 C13 89.9(3) . . . . ?
C18 C23 C22 C21 0.3(5) . . . . ?
C18 C19 C20 C21 0.8(6) . . . . ?
C27 C28 C29 C30 -1.6(7) . . . . ?
B1 N4 C7 C6 19.5(4) . . . . ?
B1 N4 C7 C8 -161.4(3) . . . . ?
B1 N4 C24 P2 -108.6(3) . . . . ?
B1 N1 C1 C6 -16.0(4) . . . . ?
B1 N1 C1 C2 171.6(3) . . . . ?
B1 N1 C5 C4 -176.7(3) . . . . ?
C30 C25 C26 C27 0.1(5) . . . . ?
B2 N2 C6 C7 174.8(3) . . . . ?
B2 N2 C6 C1 -13.5(4) . . . . ?
B2 N2 C10 C9 -179.1(3) . . . . ?
B2 N3 C2 C1 16.4(4) . . . . ?
B2 N3 C2 C3 -165.5(3) . . . . ?
B2 N3 C11 P1 -110.0(3) . . . . ?
C12 P1 C11 N3 144.82(19) . . . . ?
C12 P1 C18 C23 -35.1(3) . . . . ?
C12 P1 C18 C19 150.0(3) . . . . ?
C12 C17 C16 C15 1.4(5) . . . . ?
C12 C13 C14 C15 0.1(5) . . . . ?
C17 C12 C13 C14 0.3(4) . . . . ?
C13 C12 C17 C16 -1.0(5) . . . . ?
C14 C15 C16 C17 -1.0(6) . . . . ?
C16 C15 C14 C13 0.2(5) . . . . ?
